data_4315258
loop_
_publ_author_name
'Elisabeth Oehlke'
'Roger Alberto'
'Ulrich Abram'

_publ_contact_author
;
      Ulrich Abram
      Free University of Berlin     
      Institute of Chemistry             
      Fabeckstrasse 34-36                     
      D-14195 Berlin         
      Germany                          
;
_publ_contact_author_email abram@chemie.fu-berlin.de
_publ_contact_author_fax '0049 (0)30 838 52676'
_publ_contact_author_phone '0049 (0)30 838 54002'
_publ_section_title
;
 Synthesis, Characterization, and Structures of R3EOTcO3 Complexes (E = C,
 Si, Ge, Sn, Pb) and Related Compounds
;
_journal_name_full 'Inorganic Chemistry'
_journal_page_first 3525
_journal_page_last 3530
_journal_paper_doi 10.1021/ic1001094
_journal_volume 49
_journal_year 2010
_chemical_formula_moiety 'C16 H32 Mg O12 Tc2'
_chemical_formula_sum 'C16 H32 Mg O12 Tc2'
_chemical_formula_weight 636.73
_chemical_name_common Mg(OTcO3)2(THF)4
_chemical_name_systematic ?
_space_group_IT_number 60
_symmetry_cell_setting orthorhombic
_symmetry_space_group_name_Hall '-P 2n 2ab'
_symmetry_space_group_name_H-M 'P b c n'
_atom_sites_solution_hydrogens geom
_atom_sites_solution_primary direct
_atom_sites_solution_secondary difmap
_audit_creation_method SHELXL-97
_cell_angle_alpha 90.00
_cell_angle_beta 90.00
_cell_angle_gamma 90.00
_cell_formula_units_Z 4
_cell_length_a 10.322(5)
_cell_length_b 16.501(8)
_cell_length_c 14.416(7)
_cell_measurement_reflns_used 134
_cell_measurement_temperature 200(2)
_cell_measurement_theta_max 20.77
_cell_measurement_theta_min 3.68
_cell_volume 2455(2)
_computing_cell_refinement 'STOE X-AREA'
_computing_data_collection 'STOE X-AREA'
_computing_data_reduction 'STOE X-RED'
_computing_molecular_graphics 'ORTEP 3'
_computing_publication_material WinGX
_computing_structure_refinement 'SHELXL-97 (Sheldrick, 2008)'
_computing_structure_solution SIR-97
_diffrn_ambient_temperature 200(2)
_diffrn_detector_area_resol_mean 6.67
_diffrn_measured_fraction_theta_full 0.945
_diffrn_measured_fraction_theta_max 0.945
_diffrn_measurement_device_type 'STOE IPDS 2T'
_diffrn_measurement_method 'rotation method'
_diffrn_radiation_monochromator graphite
_diffrn_radiation_source 'fine-focus sealed tube'
_diffrn_radiation_type MoK\a
_diffrn_radiation_wavelength 0.71073
_diffrn_reflns_av_R_equivalents 0.2547
_diffrn_reflns_av_sigmaI/netI 0.2635
_diffrn_reflns_limit_h_max 10
_diffrn_reflns_limit_h_min -12
_diffrn_reflns_limit_k_max 19
_diffrn_reflns_limit_k_min -16
_diffrn_reflns_limit_l_max 17
_diffrn_reflns_limit_l_min -17
_diffrn_reflns_number 8703
_diffrn_reflns_theta_full 25.49
_diffrn_reflns_theta_max 25.49
_diffrn_reflns_theta_min 2.72
_diffrn_standards_decay_% .1
_exptl_absorpt_coefficient_mu 1.205
_exptl_absorpt_correction_T_max 0.9583
_exptl_absorpt_correction_T_min 0.8459
_exptl_absorpt_correction_type integration
_exptl_absorpt_process_details 'XRED 32'
_exptl_crystal_colour colourless
_exptl_crystal_density_diffrn 1.723
_exptl_crystal_density_method 'not measured'
_exptl_crystal_description cube
_exptl_crystal_F_000 1288
_exptl_crystal_size_max .1
_exptl_crystal_size_mid .1
_exptl_crystal_size_min .1
_refine_diff_density_max 0.534
_refine_diff_density_min -0.812
_refine_diff_density_rms 0.132
_refine_ls_extinction_method none
_refine_ls_goodness_of_fit_ref 0.747
_refine_ls_hydrogen_treatment constr
_refine_ls_matrix_type full
_refine_ls_number_parameters 138
_refine_ls_number_reflns 2164
_refine_ls_number_restraints 0
_refine_ls_restrained_S_all 0.747
_refine_ls_R_factor_all 0.2090
_refine_ls_R_factor_gt 0.0666
_refine_ls_shift/su_max 0.000
_refine_ls_shift/su_mean 0.000
_refine_ls_structure_factor_coef Fsqd
_refine_ls_weighting_details 'calc w=1/[\s^2^(Fo^2^)+(0.1000P)^2^+0.0000P] where P=(Fo^2^+2Fc^2^)/3'
_refine_ls_weighting_scheme calc
_refine_ls_wR_factor_gt 0.1373
_refine_ls_wR_factor_ref 0.2117
_reflns_number_gt 838
_reflns_number_total 2164
_reflns_threshold_expression >2\s(I)
_cod_data_source_file ic1001094_si_002_1.cif
_cod_data_source_block eotcgrig
_cod_database_code 4315258

loop_
_symmetry_equiv_pos_as_xyz
'x, y, z'
'-x+1/2, -y+1/2, z+1/2'
'x+1/2, -y+1/2, -z'
'-x, y, -z+1/2'
'-x, -y, -z'
'x-1/2, y-1/2, -z-1/2'
'-x-1/2, y-1/2, z'
'x, -y, z-1/2'

loop_
_atom_site_label
_atom_site_type_symbol
_atom_site_fract_x
_atom_site_fract_y
_atom_site_fract_z
_atom_site_U_iso_or_equiv
_atom_site_adp_type
_atom_site_occupancy
_atom_site_symmetry_multiplicity
_atom_site_calc_flag
_atom_site_refinement_flags
_atom_site_disorder_assembly
_atom_site_disorder_group
Tc1 Tc 0.26462(12) -0.13445(7) 0.05506(8) 0.0302(4) Uani 1 1 d . . .
Mg1 Mg 0.5000 -0.1362(5) 0.2500 0.0208(14) Uani 1 2 d S . .
O1 O 0.3915(10) -0.1374(8) 0.1312(6) 0.033(3) Uani 1 1 d . . .
O2 O 0.1842(13) -0.2238(7) 0.0549(10) 0.055(3) Uani 1 1 d . . .
O3 O 0.1639(15) -0.0595(9) 0.0857(10) 0.061(4) Uani 1 1 d . . .
O4 O 0.3200(15) -0.1171(10) -0.0503(8) 0.077(5) Uani 1 1 d . . .
O11 O 0.3329(10) -0.1373(7) 0.3303(6) 0.031(2) Uani 1 1 d . . .
C12 C 0.309(2) -0.0914(16) 0.4100(17) 0.075(9) Uani 1 1 d . . .
H12A H 0.3252 -0.0347 0.3968 0.06(6) Uiso 1 1 calc R . .
H12B H 0.3676 -0.1081 0.4588 0.05(6) Uiso 1 1 calc R . .
C13 C 0.177(2) -0.1008(14) 0.4415(14) 0.063(6) Uani 1 1 d . . .
H13A H 0.1320 -0.0493 0.4414 0.075 Uiso 1 1 calc R . .
H13B H 0.1745 -0.1235 0.5035 0.075 Uiso 1 1 calc R . .
C14 C 0.118(2) -0.1590(15) 0.3713(19) 0.082(9) Uani 1 1 d . . .
H14A H 0.0725 -0.2028 0.4026 0.098 Uiso 1 1 calc R . .
H14B H 0.0568 -0.1308 0.3313 0.098 Uiso 1 1 calc R . .
C15 C 0.2243(19) -0.1892(13) 0.3192(12) 0.056(6) Uani 1 1 d . . .
H15A H 0.2461 -0.2433 0.3403 0.067 Uiso 1 1 calc R . .
H15B H 0.2010 -0.1923 0.2541 0.067 Uiso 1 1 calc R . .
O21 O 0.5000 -0.0084(11) 0.2500 0.037(4) Uani 1 2 d S . .
C22 C 0.416(2) 0.0390(9) 0.1976(10) 0.037(5) Uani 1 1 d . . .
H22A H 0.3270 0.0211 0.2059 0.044 Uiso 1 1 calc R . .
H22B H 0.4373 0.0357 0.1322 0.044 Uiso 1 1 calc R . .
C23 C 0.4318(19) 0.1231(10) 0.2319(10) 0.045(4) Uani 1 1 d . . .
H23A H 0.3702 0.1353 0.2807 0.054 Uiso 1 1 calc R . .
H23B H 0.4214 0.1621 0.1821 0.054 Uiso 1 1 calc R . .
O31 O 0.5000 -0.2638(9) 0.2500 0.026(4) Uani 1 2 d S . .
C32 C 0.476(2) -0.3153(10) 0.1695(10) 0.045(5) Uani 1 1 d . . .
H32A H 0.5306 -0.2989 0.1179 0.054 Uiso 1 1 calc R . .
H32B H 0.3863 -0.3118 0.1505 0.054 Uiso 1 1 calc R . .
C33 C 0.508(2) -0.3990(10) 0.1990(11) 0.045(4) Uani 1 1 d . . .
H33A H 0.5970 -0.4125 0.1825 0.054 Uiso 1 1 calc R . .
H33B H 0.4507 -0.4379 0.1701 0.054 Uiso 1 1 calc R . .

loop_
_atom_site_aniso_label
_atom_site_aniso_U_11
_atom_site_aniso_U_22
_atom_site_aniso_U_33
_atom_site_aniso_U_23
_atom_site_aniso_U_13
_atom_site_aniso_U_12
Tc1 0.0284(7) 0.0289(6) 0.0332(5) 0.0046(6) -0.0037(7) 0.0059(9)
Mg1 0.026(4) 0.015(3) 0.021(3) 0.000 -0.002(2) 0.000
O1 0.037(6) 0.035(6) 0.027(5) -0.004(5) -0.013(4) 0.013(7)
O2 0.057(9) 0.038(7) 0.071(8) -0.020(7) -0.003(8) -0.010(6)
O3 0.050(9) 0.045(9) 0.088(10) -0.003(7) -0.011(7) 0.013(8)
O4 0.106(11) 0.096(12) 0.028(5) 0.014(8) -0.010(7) -0.003(10)
O11 0.033(6) 0.022(6) 0.039(5) -0.015(5) 0.016(4) -0.002(6)
C12 0.058(16) 0.072(18) 0.095(17) -0.071(14) 0.022(14) -0.026(13)
C13 0.078(15) 0.074(16) 0.035(9) -0.020(11) 0.035(11) -0.002(12)
C14 0.035(13) 0.065(18) 0.15(2) -0.034(16) 0.048(14) -0.020(13)
C15 0.039(12) 0.079(14) 0.050(10) -0.021(9) 0.019(9) -0.046(12)
O21 0.046(12) 0.039(11) 0.027(8) 0.000 -0.002(8) 0.000
C22 0.065(14) 0.023(8) 0.022(8) 0.012(6) -0.013(8) -0.003(9)
C23 0.085(11) 0.017(6) 0.032(6) -0.022(5) -0.002(6) -0.001(6)
O31 0.030(10) 0.027(9) 0.019(8) 0.000 0.001(6) 0.000
C32 0.090(17) 0.030(10) 0.015(8) 0.005(7) 0.002(8) -0.019(10)
C33 0.085(11) 0.017(6) 0.032(6) -0.022(5) -0.002(6) -0.001(6)

loop_
_atom_type_symbol
_atom_type_description
_atom_type_scat_dispersion_real
_atom_type_scat_dispersion_imag
_atom_type_scat_source
C C 0.0033 0.0016 'International Tables Vol C Tables 4.2.6.8 and 6.1.1.4'
H H 0.0000 0.0000 'International Tables Vol C Tables 4.2.6.8 and 6.1.1.4'
Mg Mg 0.0486 0.0363 'International Tables Vol C Tables 4.2.6.8 and 6.1.1.4'
O O 0.0106 0.0060 'International Tables Vol C Tables 4.2.6.8 and 6.1.1.4'
Tc Tc -1.4390 0.7593 'International Tables Vol C Tables 4.2.6.8 and 6.1.1.4'

loop_
_geom_angle_atom_site_label_1
_geom_angle_atom_site_label_2
_geom_angle_atom_site_label_3
_geom_angle
_geom_angle_site_symmetry_1
_geom_angle_site_symmetry_3
_geom_angle_publ_flag
O4 Tc1 O3 109.3(7) . . ?
O4 Tc1 O2 108.7(7) . . ?
O3 Tc1 O2 109.8(7) . . ?
O4 Tc1 O1 109.3(6) . . ?
O3 Tc1 O1 109.1(6) . . ?
O2 Tc1 O1 110.6(6) . . ?
O1 Mg1 O1 178.9(9) 4_655 . ?
O1 Mg1 O11 90.7(4) 4_655 4_655 ?
O1 Mg1 O11 89.3(4) . 4_655 ?
O1 Mg1 O11 89.3(4) 4_655 . ?
O1 Mg1 O11 90.7(4) . . ?
O11 Mg1 O11 179.1(8) 4_655 . ?
O1 Mg1 O31 89.4(4) 4_655 . ?
O1 Mg1 O31 89.4(4) . . ?
O11 Mg1 O31 89.5(4) 4_655 . ?
O11 Mg1 O31 89.5(4) . . ?
O1 Mg1 O21 90.6(4) 4_655 . ?
O1 Mg1 O21 90.6(4) . . ?
O11 Mg1 O21 90.5(4) 4_655 . ?
O11 Mg1 O21 90.5(4) . . ?
O31 Mg1 O21 180.0 . . ?
Tc1 O1 Mg1 163.0(6) . . ?
C12 O11 C15 106.2(13) . . ?
C12 O11 Mg1 127.0(11) . . ?
C15 O11 Mg1 126.7(9) . . ?
O11 C12 C13 111.6(17) . . ?
O11 C12 H12A 109.3 . . ?
C13 C12 H12A 109.3 . . ?
O11 C12 H12B 109.3 . . ?
C13 C12 H12B 109.3 . . ?
H12A C12 H12B 108.0 . . ?
C12 C13 C14 103.9(15) . . ?
C12 C13 H13A 111.0 . . ?
C14 C13 H13A 111.0 . . ?
C12 C13 H13B 111.0 . . ?
C14 C13 H13B 111.0 . . ?
H13A C13 H13B 109.0 . . ?
C15 C14 C13 105.0(18) . . ?
C15 C14 H14A 110.8 . . ?
C13 C14 H14A 110.8 . . ?
C15 C14 H14B 110.8 . . ?
C13 C14 H14B 110.8 . . ?
H14A C14 H14B 108.8 . . ?
O11 C15 C14 109.9(16) . . ?
O11 C15 H15A 109.7 . . ?
C14 C15 H15A 109.7 . . ?
O11 C15 H15B 109.7 . . ?
C14 C15 H15B 109.7 . . ?
H15A C15 H15B 108.2 . . ?
C22 O21 C22 111.7(18) 4_655 . ?
C22 O21 Mg1 124.2(9) 4_655 . ?
C22 O21 Mg1 124.2(9) . . ?
O21 C22 C23 106.0(14) . . ?
O21 C22 H22A 110.5 . . ?
C23 C22 H22A 110.5 . . ?
O21 C22 H22B 110.5 . . ?
C23 C22 H22B 110.5 . . ?
H22A C22 H22B 108.7 . . ?
C22 C23 C23 102.8(12) . 4_655 ?
C22 C23 H23A 111.2 . . ?
C23 C23 H23A 111.2 4_655 . ?
C22 C23 H23B 111.2 . . ?
C23 C23 H23B 111.2 4_655 . ?
H23A C23 H23B 109.1 . . ?
C32 O31 C32 108.8(16) . 4_655 ?
C32 O31 Mg1 125.6(8) . . ?
C32 O31 Mg1 125.6(8) 4_655 . ?
O31 C32 C33 106.1(12) . . ?
O31 C32 H32A 110.5 . . ?
C33 C32 H32A 110.5 . . ?
O31 C32 H32B 110.5 . . ?
C33 C32 H32B 110.5 . . ?
H32A C32 H32B 108.7 . . ?
C32 C33 C33 105.0(10) . 4_655 ?
C32 C33 H33A 110.8 . . ?
C33 C33 H33A 110.8 4_655 . ?
C32 C33 H33B 110.8 . . ?
C33 C33 H33B 110.8 4_655 . ?
H33A C33 H33B 108.8 . . ?

loop_
_geom_bond_atom_site_label_1
_geom_bond_atom_site_label_2
_geom_bond_distance
_geom_bond_site_symmetry_2
_geom_bond_publ_flag
Tc1 O4 1.649(12) . ?
Tc1 O3 1.675(15) . ?
Tc1 O2 1.692(12) . ?
Tc1 O1 1.709(9) . ?
Mg1 O1 2.047(9) 4_655 ?
Mg1 O1 2.047(9) . ?
Mg1 O11 2.077(9) 4_655 ?
Mg1 O11 2.077(9) . ?
Mg1 O31 2.104(17) . ?
Mg1 O21 2.110(19) . ?
O11 C12 1.398(19) . ?
O11 C15 1.420(19) . ?
C12 C13 1.44(3) . ?
C12 H12A 0.9700 . ?
C12 H12B 0.9700 . ?
C13 C14 1.52(3) . ?
C13 H13A 0.9700 . ?
C13 H13B 0.9700 . ?
C14 C15 1.42(3) . ?
C14 H14A 0.9700 . ?
C14 H14B 0.9700 . ?
C15 H15A 0.9700 . ?
C15 H15B 0.9700 . ?
O21 C22 1.393(19) 4_655 ?
O21 C22 1.393(19) . ?
C22 C23 1.48(2) . ?
C22 H22A 0.9700 . ?
C22 H22B 0.9700 . ?
C23 C23 1.50(4) 4_655 ?
C23 H23A 0.9700 . ?
C23 H23B 0.9700 . ?
O31 C32 1.459(18) . ?
O31 C32 1.459(18) 4_655 ?
C32 C33 1.48(2) . ?
C32 H32A 0.9700 . ?
C32 H32B 0.9700 . ?
C33 C33 1.48(3) 4_655 ?
C33 H33A 0.9700 . ?
C33 H33B 0.9700 . ?
